data_9017206
loop_
_publ_author_name
'Vignola, P.'
'Hatert, F.'
'Baijot, M.'
'Rotiroti, N.'
'Risplendente, A.'
'Varvello, S.'

_publ_section_title
;
 Jahnsite-(MnMnMg), Mn2+Mn2+Mg2+2Fe3+2(PO4)4(OH)2*8H2O, a new phosphate mineral
 species from Sapucaia pegmatite, Sapucaia Do Norte, Galileia, Minas Gerais, Brazil
;
_journal_name_full 'The Canadian Mineralogist'
_journal_page_first 363
_journal_page_last 370
_journal_volume 57
_journal_year 2019
_chemical_compound_source 'Sapucaia pegmatite, Sapucaia Do Norte, Galileia, Minas Gerais, Brazil'
_chemical_formula_sum 'Al0.36 Ca0.25 Fe1.85 H22 Mg1.26 Mn2.02 Na0.2 O26 P4'
_chemical_name_mineral Jahnsite-(MnMnMg)
_space_group_IT_number 13
_space_group_name_Hall '-P 2ya'
_space_group_name_H-M_alt 'P 1 2/a 1'
_symmetry_space_group_name_H-M 'P 1 2/a 1'
_cell_angle_alpha 90
_cell_angle_beta 111.01
_cell_angle_gamma 90
_cell_formula_units_Z 2
_cell_length_a 15.177
_cell_length_b 7.176
_cell_length_c 10.006
_cell_volume 1017.306
_database_code_amcsd 0020873
_exptl_crystal_density_diffrn 2.714
_cod_data_source_file inputs/fixed/downloads/07/07418.cif
_cod_data_source_block 07418
_cod_original_formula_sum 'Mn2.02 Ca.25 Na.2 Mg1.26 Fe1.85 Al.36 P4 O26 H22'
_cod_database_code 9017206

loop_
_space_group_symop_operation_xyz
x,y,z
1/2-x,y,-z
1/2+x,-y,z
-x,-y,-z

loop_
_atom_site_aniso_label
_atom_site_aniso_U_11
_atom_site_aniso_U_22
_atom_site_aniso_U_33
_atom_site_aniso_U_12
_atom_site_aniso_U_13
_atom_site_aniso_U_23
MnX 0.02670 0.01590 0.02570 0.00000 0.00070 0.00000
CaX 0.02670 0.01590 0.02570 0.00000 0.00070 0.00000
NaX 0.02670 0.01590 0.02570 0.00000 0.00070 0.00000
MnM1 0.02380 0.01830 0.02060 0.00000 0.00990 0.00000
Mg1M2 0.02470 0.01870 0.01760 0.00100 0.00520 0.00520
Mn1M2 0.02470 0.01870 0.01760 0.00100 0.00520 0.00520
Fe1M2 0.02470 0.01870 0.01760 0.00100 0.00520 0.00520
Mg2M2 0.02360 0.01890 0.02030 0.00000 0.01030 0.00000
Mn2M2 0.02360 0.01890 0.02030 0.00000 0.01030 0.00000
Fe2M2 0.02360 0.01890 0.02030 0.00000 0.01030 0.00000
Fe1M3 0.01900 0.01080 0.01890 -0.00010 0.00720 0.00030
Al1M3 0.01900 0.01080 0.01890 -0.00010 0.00720 0.00030
Fe2M3 0.01930 0.01110 0.01850 0.00050 0.00880 0.00050
Al2M3 0.01930 0.01110 0.01850 0.00050 0.00880 0.00050
P1 0.01980 0.01650 0.01710 0.00130 0.00610 -0.00100
P2 0.02120 0.01810 0.01770 0.00250 0.00820 0.00280
O1a 0.03300 0.06590 0.02590 0.02540 0.01430 0.01110
O2a 0.04760 0.03190 0.01770 0.00170 0.01110 -0.00420
O3a 0.04310 0.01730 0.04300 -0.00440 -0.01290 0.00480
O4a 0.02240 0.02090 0.02230 0.00060 0.00740 0.00170
O5a 0.02670 0.03560 0.02330 0.00640 0.00830 0.00150
O6a 0.03370 0.02820 0.01610 0.00370 0.00590 0.00470
O7a 0.04490 0.01760 0.03600 -0.00250 0.02400 -0.00360
O8a 0.03650 0.01920 0.02830 -0.00300 0.01870 0.00100
O-h 0.02930 0.01530 0.02540 -0.00080 0.01060 -0.00410
Ow1 0.05040 0.03350 0.03100 0.00860 0.01890 0.00230
Ow2 0.05620 0.02530 0.02900 -0.00380 -0.00410 0.00040
Ow3 0.04140 0.03460 0.05000 -0.00440 0.02210 -0.00970
Ow4 0.03050 0.03380 0.04500 -0.00210 0.01410 0.00210

loop_
_atom_site_label
_atom_site_fract_x
_atom_site_fract_y
_atom_site_fract_z
_atom_site_occupancy
_atom_site_U_iso_or_equiv
_atom_site_type_symbol
_atom_site_attached_hydrogens
MnX 0.25000 0.96792 0.00000 0.50000 0.02510 Mn 0
CaX 0.25000 0.96792 0.00000 0.25000 0.02510 Ca 0
NaX 0.25000 0.96792 0.00000 0.20000 0.02510 Na 0
MnM1 0.25000 0.47096 0.00000 1.00000 0.02040 Mn 0
Mg1M2 0.00000 0.00000 0.50000 0.63000 0.02100 Mg 0
Mn1M2 0.00000 0.00000 0.50000 0.26000 0.02100 Mn 0
Fe1M2 0.00000 0.00000 0.50000 0.10000 0.02100 Fe 0
Mg2M2 0.25000 0.50252 0.50000 0.63000 0.01950 Mg 0
Mn2M2 0.25000 0.50252 0.50000 0.26000 0.01950 Mn 0
Fe2M2 0.25000 0.50252 0.50000 0.11000 0.01950 Fe 0
Fe1M3 0.00000 0.00000 0.00000 0.82000 0.01610 Fe 0
Al1M3 0.00000 0.00000 0.00000 0.18000 0.01610 Al 0
Fe2M3 0.00000 0.50000 0.00000 0.82000 0.01580 Fe 0
Al2M3 0.00000 0.50000 0.00000 0.18000 0.01580 Al 0
P1 0.18375 0.25857 0.18949 1.00000 0.01790 P 0
P2 0.08308 0.74765 0.80000 1.00000 0.01870 P 0
O1a 0.27184 0.22090 0.14980 1.00000 0.04060 O 0
O2a 0.21084 0.29910 0.34700 1.00000 0.03260 O 0
O3a 0.11932 0.08940 0.14810 1.00000 0.04200 O 0
O4a 0.13872 0.43050 0.09140 1.00000 0.02200 O 0
O5a 0.18926 0.69060 0.85550 1.00000 0.02870 O 0
O6a 0.05200 0.78410 0.64030 1.00000 0.02680 O 0
O7a 0.08063 0.92700 0.88550 1.00000 0.03040 O 0
O8a 0.02288 0.59220 0.82820 1.00000 0.02610 O 0
O-h 0.02584 0.75040 0.09610 1.00000 0.02310 O 0
Ow1 0.22580 0.72400 0.34300 1.00000 0.03690 O 0
Ow2 0.44890 0.21520 0.34270 1.00000 0.04210 O 0
Ow3 0.63160 0.99090 0.46720 1.00000 0.04030 O 0
Ow4 0.39350 0.51360 0.51700 1.00000 0.03630 O 0
H 0.00900 0.74900 0.17700 1.00000 0.16600 H 0
H1a 0.25300 0.82500 0.39800 1.00000 0.16600 H 0
H1b 0.15900 0.71900 0.29100 1.00000 0.16600 H 0
H2a 0.42500 0.30000 0.39500 1.00000 0.16600 H 0
H2b 0.39600 0.25700 0.25100 1.00000 0.16600 H 0
H3a 0.61400 -0.00400 0.36500 1.00000 0.16600 H 0
H3b 0.58200 0.02200 0.60700 1.00000 0.16600 H 0
H4a 0.41800 0.61800 0.48700 1.00000 0.16600 H 0
H4b 0.42700 0.45000 0.59900 1.00000 0.16600 H 0
Hx 0.66600 0.89300 0.44200 1.00000 0.16600 H 0
Hy 0.24500 0.70600 0.26300 1.00000 0.16600 H 0

loop_
_cod_changelog_entry_id
_cod_changelog_entry_author
_cod_changelog_entry_date
_cod_changelog_entry_text
1
;cod-tools version 3.8.0
Id: cif_guess_AMCSD_atom_types 9581 2023-05-17 12:35:41Z saulius
;
2023-05-18T11:43:15+03:00
;Derived atom types and hydrogen counts
from atom names that follow the AMCSD naming convention
(Wat == water, O-H == hydroxyl).
;

loop_
_cod_related_entry_id
_cod_related_entry_database
_cod_related_entry_code
1 AMCSD 0020873
